data_7046054
loop_
_publ_author_name
'Shi, Shuangshuang'
'Luo, Min'
'Lin, Chensheng'
'Ye, Ning'

_publ_section_title
;
 A cation size effect on the framework structures in
 ABi<sub>2</sub>SeO<sub>3</sub>F<sub>5</sub> (A = K and Rb): first
 examples of alkali metal bismuth selenite fluorides.
;
_journal_issue 18
_journal_name_full 'Dalton transactions (Cambridge, England : 2003)'
_journal_page_first 6598
_journal_page_last 6604
_journal_paper_doi 10.1039/c8dt00450a
_journal_volume 47
_journal_year 2018
_chemical_formula_sum 'Bi2 F5 K O3 Se'
_chemical_formula_weight 679.02
_space_group_IT_number 57
_space_group_name_Hall '-P 2c 2b'
_space_group_name_H-M_alt 'P b c m'
_symmetry_cell_setting orthorhombic
_symmetry_space_group_name_Hall '-P 2c 2b'
_symmetry_space_group_name_H-M 'P b c m'
_atom_sites_solution_primary direct
_atom_sites_solution_secondary difmap
_audit_creation_method SHELXL-97
_audit_update_record
;
2018-01-26 deposited with the CCDC.
2018-04-11 downloaded from the CCDC.
;
_cell_angle_alpha 90.00
_cell_angle_beta 90.00
_cell_angle_gamma 90.00
_cell_formula_units_Z 4
_cell_length_a 4.553(5)
_cell_length_b 17.80(2)
_cell_length_c 8.797(11)
_cell_measurement_reflns_used 2454
_cell_measurement_temperature 293(2)
_cell_measurement_theta_max 27.5515
_cell_measurement_theta_min 2.5812
_cell_volume 712.9(14)
_computing_cell_refinement 'CrystalClear (Rigaku Inc., 2008)'
_computing_data_collection 'CrystalClear (Rigaku Inc., 2008)'
_computing_data_reduction 'CrystalClear (Rigaku Inc., 2008)'
_computing_molecular_graphics 'Bruker SHELXTL'
_computing_publication_material 'Bruker SHELXTL'
_computing_structure_refinement 'SHELXL-97 (Sheldrick, 1997)'
_computing_structure_solution 'SHELXS-97 (Sheldrick, 1990)'
_diffrn_ambient_temperature 293(2)
_diffrn_measured_fraction_theta_full 0.998
_diffrn_measured_fraction_theta_max 0.998
_diffrn_measurement_device_type 'Bruker P4'
_diffrn_measurement_method '\w scans'
_diffrn_radiation_monochromator graphite
_diffrn_radiation_source 'fine-focus sealed tube'
_diffrn_radiation_type MoK\a
_diffrn_radiation_wavelength 0.71073
_diffrn_reflns_av_R_equivalents 0.0932
_diffrn_reflns_av_sigmaI/netI 0.0620
_diffrn_reflns_limit_h_max 5
_diffrn_reflns_limit_h_min -5
_diffrn_reflns_limit_k_max 19
_diffrn_reflns_limit_k_min -23
_diffrn_reflns_limit_l_max 11
_diffrn_reflns_limit_l_min -11
_diffrn_reflns_number 5380
_diffrn_reflns_theta_full 27.49
_diffrn_reflns_theta_max 27.49
_diffrn_reflns_theta_min 3.26
_diffrn_standards_decay_% 0
_diffrn_standards_interval_count none
_diffrn_standards_interval_time none
_exptl_absorpt_coefficient_mu 55.048
_exptl_absorpt_correction_T_max 1.0000
_exptl_absorpt_correction_T_min 0.4283
_exptl_absorpt_correction_type multi-scan
_exptl_crystal_colour White
_exptl_crystal_density_diffrn 6.326
_exptl_crystal_density_method 'not measured'
_exptl_crystal_description Prism
_exptl_crystal_F_000 1152
_exptl_crystal_size_max 0.1500
_exptl_crystal_size_mid 0.1000
_exptl_crystal_size_min 0.0800
_refine_diff_density_max 2.923
_refine_diff_density_min -2.754
_refine_diff_density_rms 0.628
_refine_ls_extinction_coef 0.0047(3)
_refine_ls_extinction_expression Fc^*^=kFc[1+0.001xFc^2^\l^3^/sin(2\q)]^-1/4^
_refine_ls_extinction_method SHELXL
_refine_ls_goodness_of_fit_ref 1.186
_refine_ls_matrix_type full
_refine_ls_number_parameters 64
_refine_ls_number_reflns 867
_refine_ls_number_restraints 0
_refine_ls_restrained_S_all 1.186
_refine_ls_R_factor_all 0.0418
_refine_ls_R_factor_gt 0.0385
_refine_ls_shift/su_max 0.000
_refine_ls_shift/su_mean 0.000
_refine_ls_structure_factor_coef Fsqd
_refine_ls_weighting_details 'calc w=1/[\s^2^(Fo^2^)+(0.0357P)^2^+0.0000P] where P=(Fo^2^+2Fc^2^)/3'
_refine_ls_weighting_scheme calc
_refine_ls_wR_factor_gt 0.0881
_refine_ls_wR_factor_ref 0.0903
_reflns_number_gt 817
_reflns_number_total 867
_reflns_threshold_expression >2sigma(I)
_cod_data_source_file c8dt00450a2.cif
_cod_data_source_block 1
_cod_depositor_comments
;
The following automatic conversions were performed:

'_symmetry_cell_setting' value 'Orthorhombic' changed to
'orthorhombic' according to
/home/data/users/saulius/crontab/automatic-downloads/rss-feeds/RSC/lib/dictionaries/cif_core.dic
dictionary named 'cif_core.dic' version 2.4.2 from 2011-04-26.

'_exptl_absorpt_correction_type' value 'Multi-scan' changed to
'multi-scan' according to
/home/data/users/saulius/crontab/automatic-downloads/rss-feeds/RSC/lib/dictionaries/cif_core.dic
dictionary named 'cif_core.dic' version 2.4.2 from 2011-04-26.

Automatic conversion script
Id: cif_fix_values 4973 2017-02-22 13:04:09Z antanas 

 Adding full bibliography for 7046054--7046055.cif.
;
_cod_original_sg_symbol_H-M Pbcm
_cod_database_code 7046054

loop_
_symmetry_equiv_pos_as_xyz
'x, y, z'
'-x, -y, z+1/2'
'x, -y+1/2, -z'
'-x, y+1/2, -z+1/2'
'-x, -y, -z'
'x, y, -z-1/2'
'-x, y-1/2, z'
'x, -y-1/2, z-1/2'

loop_
_atom_site_label
_atom_site_type_symbol
_atom_site_fract_x
_atom_site_fract_y
_atom_site_fract_z
_atom_site_U_iso_or_equiv
_atom_site_adp_type
_atom_site_occupancy
_atom_site_symmetry_multiplicity
_atom_site_calc_flag
_atom_site_refinement_flags
Bi1 Bi 0.04132(12) 0.11726(2) 0.48213(5) 0.0110(2) Uani 1 1 d .
Se1 Se 0.4483(3) 0.00493(6) 0.7500 0.0102(3) Uani 1 2 d S
F1 F -0.4214(15) 0.1476(4) 0.5276(7) 0.0211(16) Uani 1 1 d .
F2 F 0.093(2) 0.2500 0.5000 0.023(2) Uani 1 2 d S
F3 F -0.0735(18) 0.1657(4) 0.2500 0.0160(19) Uani 1 2 d S
F4 F 0.053(2) 0.1363(4) 0.7500 0.023(2) Uani 1 2 d S
O1 O 0.2159(15) -0.0071(3) 0.5987(6) 0.0136(14) Uani 1 1 d .
O2 O 0.638(2) -0.0758(4) 0.7500 0.017(2) Uani 1 2 d S
K1 K 0.4923(9) 0.25608(17) 0.2500 0.0202(9) Uani 1 2 d S

loop_
_atom_site_aniso_label
_atom_site_aniso_U_11
_atom_site_aniso_U_22
_atom_site_aniso_U_33
_atom_site_aniso_U_23
_atom_site_aniso_U_13
_atom_site_aniso_U_12
Bi1 0.0152(4) 0.0057(3) 0.0122(3) 0.00121(11) 0.00038(14) 0.00022(13)
Se1 0.0139(8) 0.0037(6) 0.0130(7) 0.000 0.000 -0.0008(5)
F1 0.015(5) 0.022(4) 0.027(4) -0.005(3) 0.002(2) 0.003(3)
F2 0.032(7) 0.013(5) 0.026(4) -0.002(3) 0.000 0.000
F3 0.026(6) 0.009(4) 0.013(4) 0.000 0.000 0.006(3)
F4 0.036(6) 0.013(4) 0.021(5) 0.000 0.000 -0.007(4)
O1 0.013(4) 0.011(3) 0.017(3) -0.001(2) -0.010(3) -0.002(3)
O2 0.031(6) 0.004(3) 0.015(4) 0.000 0.000 0.007(4)
K1 0.026(2) 0.0121(17) 0.0229(17) 0.000 0.000 0.0055(12)

loop_
_atom_type_symbol
_atom_type_description
_atom_type_scat_dispersion_real
_atom_type_scat_dispersion_imag
_atom_type_scat_source
Bi Bi -4.1077 10.2566 'International Tables Vol C Tables 4.2.6.8 and 6.1.1.4'
F F 0.0171 0.0103 'International Tables Vol C Tables 4.2.6.8 and 6.1.1.4'
K K 0.2009 0.2494 'International Tables Vol C Tables 4.2.6.8 and 6.1.1.4'
O O 0.0106 0.0060 'International Tables Vol C Tables 4.2.6.8 and 6.1.1.4'
Se Se -0.0929 2.2259 'International Tables Vol C Tables 4.2.6.8 and 6.1.1.4'

loop_
_geom_angle_atom_site_label_1
_geom_angle_atom_site_label_2
_geom_angle_atom_site_label_3
_geom_angle
_geom_angle_site_symmetry_1
_geom_angle_site_symmetry_3
F1 Bi1 F3 81.4(3) . .
F1 Bi1 F2 80.8(3) . .
F3 Bi1 F2 72.92(19) . .
F1 Bi1 F4 78.9(3) . .
F3 Bi1 F4 147.0(2) . .
F2 Bi1 F4 77.92(18) . .
F1 Bi1 O1 77.7(3) . 5_556
F3 Bi1 O1 86.1(2) . 5_556
F2 Bi1 O1 151.9(3) . 5_556
F4 Bi1 O1 115.0(2) . 5_556
F1 Bi1 F1 147.0(3) . 1_655
F3 Bi1 F1 106.4(3) . 1_655
F2 Bi1 F1 71.5(3) . 1_655
F4 Bi1 F1 78.0(3) . 1_655
O1 Bi1 F1 133.9(2) 5_556 1_655
F1 Bi1 O1 115.7(3) . .
F3 Bi1 O1 139.1(2) . .
F2 Bi1 O1 143.1(2) . .
F4 Bi1 O1 73.8(2) . .
O1 Bi1 O1 64.1(2) 5_556 .
F1 Bi1 O1 79.7(2) 1_655 .
F1 Bi1 O2 137.8(2) . 5_656
F3 Bi1 O2 62.3(2) . 5_656
F2 Bi1 O2 106.1(2) . 5_656
F4 Bi1 O2 143.1(3) . 5_656
O1 Bi1 O2 79.0(3) 5_556 5_656
F1 Bi1 O2 69.2(2) 1_655 5_656
O1 Bi1 O2 84.0(2) . 5_656
O2 Se1 O1 102.2(3) . .
O2 Se1 O1 102.2(3) . 6_557
O1 Se1 O1 101.9(5) . 6_557
Bi1 F1 Bi1 147.0(3) . 1_455
Bi1 F2 Bi1 168.7(5) 3_556 .
Bi1 F3 Bi1 127.5(3) . 6_556
Bi1 F4 Bi1 163.4(4) . 6_557
Se1 O1 Bi1 129.4(3) . 5_556
Se1 O1 Bi1 113.2(3) . .
Bi1 O1 Bi1 115.9(2) 5_556 .
Se1 O2 Bi1 122.0(2) . 2_655
Se1 O2 Bi1 122.0(2) . 5_656
Bi1 O2 Bi1 102.7(3) 2_655 5_656

loop_
_geom_bond_atom_site_label_1
_geom_bond_atom_site_label_2
_geom_bond_distance
_geom_bond_site_symmetry_2
Bi1 F1 2.211(7) .
Bi1 F3 2.277(4) .
Bi1 F2 2.380(3) .
Bi1 F4 2.381(3) .
Bi1 O1 2.393(6) 5_556
Bi1 F1 2.537(8) 1_655
Bi1 O1 2.565(6) .
Bi1 O2 2.615(6) 5_656
Se1 O2 1.678(9) .
Se1 O1 1.714(6) .
Se1 O1 1.714(6) 6_557
F1 Bi1 2.537(8) 1_455
F2 Bi1 2.380(3) 3_556
F3 Bi1 2.277(4) 6_556
F4 Bi1 2.381(3) 6_557
O1 Bi1 2.393(6) 5_556
O2 Bi1 2.615(6) 2_655
O2 Bi1 2.615(6) 5_656
